data_2221730
loop_
_publ_author_name
'Ashfaq, Muhammad'
'Tahir, M. Nawaz'
'Khan, Islam Ullah'
'Arshad, Muhammad Nadeem'
'Saeed-ul-Hassan, Syed'

_publ_section_title
;
 <i>N</i>-Acetyl-4-(benzenesulfonamido)benzenesulfonamide
;
_journal_coeditor_code HK2676
_journal_issue 5
_journal_name_full 'Acta Crystallographica Section E'
_journal_page_first o1180
_journal_paper_doi 10.1107/S1600536809015876
_journal_volume 65
_journal_year 2009
_chemical_formula_iupac 'C14 H14 N2 O5 S2'
_chemical_formula_moiety 'C14 H14 N2 O5 S2'
_chemical_formula_sum 'C14 H14 N2 O5 S2'
_chemical_formula_weight 354.39
_chemical_name_systematic
;
<i>N</i>-Acetyl-4-(benzenesulfonamido)benzenesulfonamide
;
_space_group_IT_number 14
_symmetry_cell_setting monoclinic
_symmetry_space_group_name_Hall '-P 2yn'
_symmetry_space_group_name_H-M 'P 1 21/n 1'
_atom_sites_solution_hydrogens geom
_atom_sites_solution_primary direct
_atom_sites_solution_secondary difmap
_audit_creation_method SHELXL-97
_cell_angle_alpha 90
_cell_angle_beta 103.169(5)
_cell_angle_gamma 90
_cell_formula_units_Z 4
_cell_length_a 9.9316(9)
_cell_length_b 9.4828(8)
_cell_length_c 17.6490(17)
_cell_measurement_reflns_used 4034
_cell_measurement_temperature 296(2)
_cell_measurement_theta_max 28.32
_cell_measurement_theta_min 2.37
_cell_volume 1618.5(3)
_computing_cell_refinement 'SAINT (Bruker, 2007)'
_computing_data_collection 'APEX2 (Bruker, 2007)'
_computing_data_reduction 'SAINT (Bruker, 2007)'
_computing_molecular_graphics 'ORTEP-3 for Windows (Farrugia, 1997) and PLATON (Spek, 2009)'
_computing_publication_material
;
WinGX (Farrugia, 1999) and PLATON (Spek, 2009)
;
_computing_structure_refinement 'SHELXL97 (Sheldrick, 2008)'
_computing_structure_solution 'SHELXS97 (Sheldrick, 2008)'
_diffrn_ambient_temperature 296(2)
_diffrn_detector_area_resol_mean 7.40
_diffrn_measured_fraction_theta_full 0.998
_diffrn_measured_fraction_theta_max 0.998
_diffrn_measurement_device_type 'Bruker Kappa APEXII CCD area-detector'
_diffrn_measurement_method \w
_diffrn_radiation_monochromator graphite
_diffrn_radiation_source 'fine-focus sealed tube'
_diffrn_radiation_type MoK\a
_diffrn_radiation_wavelength 0.71073
_diffrn_reflns_av_R_equivalents 0.0601
_diffrn_reflns_av_sigmaI/netI 0.0662
_diffrn_reflns_limit_h_max 13
_diffrn_reflns_limit_h_min -13
_diffrn_reflns_limit_k_max 12
_diffrn_reflns_limit_k_min -11
_diffrn_reflns_limit_l_max 23
_diffrn_reflns_limit_l_min -22
_diffrn_reflns_number 17674
_diffrn_reflns_theta_full 28.32
_diffrn_reflns_theta_max 28.32
_diffrn_reflns_theta_min 2.37
_diffrn_standards_number 0
_exptl_absorpt_coefficient_mu 0.355
_exptl_absorpt_correction_T_max 0.940
_exptl_absorpt_correction_T_min 0.909
_exptl_absorpt_correction_type multi-scan
_exptl_absorpt_process_details '(SADABS; Bruker, 2005)'
_exptl_crystal_colour colorless
_exptl_crystal_density_diffrn 1.454
_exptl_crystal_density_method 'not measured'
_exptl_crystal_description prism
_exptl_crystal_F_000 736
_exptl_crystal_size_max 0.28
_exptl_crystal_size_mid 0.22
_exptl_crystal_size_min 0.18
_refine_diff_density_max 0.309
_refine_diff_density_min -0.359
_refine_ls_goodness_of_fit_ref 1.021
_refine_ls_hydrogen_treatment constr
_refine_ls_matrix_type full
_refine_ls_number_parameters 209
_refine_ls_number_reflns 4034
_refine_ls_number_restraints 0
_refine_ls_restrained_S_all 1.021
_refine_ls_R_factor_all 0.1006
_refine_ls_R_factor_gt 0.0488
_refine_ls_shift/su_max 0.000
_refine_ls_shift/su_mean 0.000
_refine_ls_structure_factor_coef Fsqd
_refine_ls_weighting_details 'calc w=1/[\s^2^(Fo^2^)+(0.052P)^2^+0.3831P] where P=(Fo^2^+2Fc^2^)/3'
_refine_ls_weighting_scheme calc
_refine_ls_wR_factor_gt 0.1078
_refine_ls_wR_factor_ref 0.1278
_reflns_number_gt 2423
_reflns_number_total 4034
_reflns_threshold_expression I>2\s(I)
_cod_data_source_file hk2676.cif
_cod_data_source_block I
_cod_original_sg_symbol_H-M 'P 21/n'
_cod_database_code 2221730
_cod_database_fobs_code 2221730

loop_
_symmetry_equiv_pos_site_id
_symmetry_equiv_pos_as_xyz
1 x,y,z
2 1/2-x,1/2+y,1/2-z
3 -x,-y,-z
4 1/2+x,1/2-y,1/2+z

loop_
_atom_site_aniso_label
_atom_site_aniso_U_11
_atom_site_aniso_U_22
_atom_site_aniso_U_33
_atom_site_aniso_U_12
_atom_site_aniso_U_13
_atom_site_aniso_U_23
S1 0.0359(4) 0.0556(5) 0.0317(4) 0.0099(3) 0.0102(3) -0.0074(3)
S2 0.0349(4) 0.0507(4) 0.0281(3) -0.0047(3) 0.0104(3) -0.0067(3)
O1 0.0571(13) 0.0707(14) 0.0371(11) 0.0023(11) 0.0232(10) -0.0102(10)
O2 0.0387(11) 0.0718(14) 0.0482(12) 0.0218(10) -0.0006(10) -0.0091(10)
O3 0.0407(11) 0.0984(16) 0.0271(10) -0.0047(11) 0.0013(9) -0.0017(10)
O4 0.0557(12) 0.0467(11) 0.0586(13) -0.0019(10) 0.0294(10) -0.0167(10)
O5 0.0474(12) 0.0781(15) 0.0391(11) -0.0021(11) 0.0025(10) 0.0205(11)
N1 0.0451(13) 0.0396(12) 0.0341(12) 0.0070(10) 0.0163(10) 0.0013(10)
N2 0.0379(12) 0.0473(13) 0.0291(12) -0.0050(10) 0.0042(10) 0.0113(10)
C1 0.0409(15) 0.0424(15) 0.0356(15) 0.0128(13) 0.0089(12) -0.0048(12)
C2 0.0467(18) 0.0586(19) 0.0480(18) 0.0087(15) 0.0062(15) 0.0005(15)
C3 0.046(2) 0.085(3) 0.074(2) 0.000(2) 0.0015(18) -0.008(2)
C4 0.072(3) 0.066(3) 0.095(3) -0.016(2) 0.030(2) -0.021(2)
C5 0.093(3) 0.046(2) 0.082(3) 0.002(2) 0.025(2) 0.0040(18)
C6 0.063(2) 0.0479(18) 0.0515(19) 0.0132(16) 0.0109(16) -0.0028(15)
C7 0.0290(13) 0.0378(14) 0.0279(13) -0.0014(11) 0.0067(10) -0.0040(11)
C8 0.0456(16) 0.0467(16) 0.0347(15) 0.0180(13) 0.0130(13) 0.0028(12)
C9 0.0460(16) 0.0421(15) 0.0291(14) 0.0109(13) 0.0095(12) 0.0051(12)
C10 0.0313(13) 0.0358(14) 0.0306(13) 0.0013(11) 0.0098(11) -0.0013(11)
C11 0.0574(18) 0.0407(16) 0.0517(18) 0.0180(14) 0.0298(15) 0.0084(13)
C12 0.0578(18) 0.0403(16) 0.0420(16) 0.0159(14) 0.0242(14) 0.0124(12)
C13 0.0376(15) 0.0549(17) 0.0272(14) -0.0049(13) 0.0109(12) 0.0006(12)
C14 0.0526(19) 0.100(3) 0.0427(18) -0.0311(19) 0.0083(15) 0.0000(17)

loop_
_atom_site_type_symbol
_atom_site_label
_atom_site_fract_x
_atom_site_fract_y
_atom_site_fract_z
_atom_site_U_iso_or_equiv
_atom_site_thermal_displace_type
_atom_site_calc_flag
_atom_site_refinement_flags
_atom_site_occupancy
S S1 0.90183(7) 0.28463(8) -0.04571(4) 0.0407(3) Uani . . 1.000
S S2 0.58491(7) 0.45284(7) 0.26062(4) 0.0374(2) Uani . . 1.000
O O1 0.9231(2) 0.3308(2) -0.11946(11) 0.0530(7) Uani . . 1.000
O O2 1.01569(19) 0.2335(2) 0.01166(11) 0.0546(7) Uani . . 1.000
O O3 0.68083(19) 0.4029(2) 0.32790(10) 0.0564(7) Uani . . 1.000
O O4 0.5257(2) 0.58953(19) 0.26098(11) 0.0510(7) Uani . . 1.000
O O5 0.3371(2) 0.4255(2) 0.13539(11) 0.0560(7) Uani . . 1.000
N N1 0.8361(2) 0.4215(2) -0.01260(12) 0.0384(7) Uani . . 1.000
N N2 0.4595(2) 0.3347(2) 0.24701(12) 0.0387(7) Uani . . 1.000
C C1 0.7705(3) 0.1563(3) -0.06104(15) 0.0396(9) Uani . . 1.000
C C2 0.6519(3) 0.1794(3) -0.11844(17) 0.0518(11) Uani . . 1.000
C C3 0.5482(3) 0.0815(4) -0.1295(2) 0.0703(14) Uani . . 1.000
C C4 0.5621(4) -0.0385(4) -0.0833(3) 0.0759(17) Uani . . 1.000
C C5 0.6797(4) -0.0586(3) -0.0265(2) 0.0729(16) Uani . . 1.000
C C6 0.7849(3) 0.0381(3) -0.01472(18) 0.0545(11) Uani . . 1.000
C C7 0.7799(2) 0.4241(3) 0.05379(14) 0.0315(8) Uani . . 1.000
C C8 0.8129(3) 0.3261(3) 0.11352(15) 0.0417(9) Uani . . 1.000
C C9 0.7502(3) 0.3347(3) 0.17563(14) 0.0389(9) Uani . . 1.000
C C10 0.6584(3) 0.4411(3) 0.17997(14) 0.0321(8) Uani . . 1.000
C C11 0.6272(3) 0.5403(3) 0.12140(17) 0.0472(10) Uani . . 1.000
C C12 0.6873(3) 0.5305(3) 0.05858(16) 0.0446(10) Uani . . 1.000
C C13 0.3439(3) 0.3407(3) 0.18721(15) 0.0393(9) Uani . . 1.000
C C14 0.2314(3) 0.2385(4) 0.19149(18) 0.0655(13) Uani . . 1.000
H H1N 0.83546 0.49926 -0.03774 0.0461 Uiso . . 1.000
H H2 0.64289 0.26019 -0.14902 0.0622 Uiso . . 1.000
H H2N 0.46714 0.26548 0.27920 0.0464 Uiso . . 1.000
H H3 0.46813 0.09538 -0.16798 0.0843 Uiso . . 1.000
H H4 0.49166 -0.10523 -0.09098 0.0910 Uiso . . 1.000
H H5 0.68825 -0.13877 0.00460 0.0874 Uiso . . 1.000
H H6 0.86471 0.02409 0.02393 0.0655 Uiso . . 1.000
H H8 0.87684 0.25522 0.11176 0.0501 Uiso . . 1.000
H H9 0.77038 0.26763 0.21503 0.0467 Uiso . . 1.000
H H11 0.56602 0.61331 0.12432 0.0566 Uiso . . 1.000
H H12 0.66522 0.59658 0.01874 0.0536 Uiso . . 1.000
H H14A 0.19294 0.20141 0.14056 0.0984 Uiso . . 1.000
H H14B 0.16038 0.28576 0.21067 0.0984 Uiso . . 1.000
H H14C 0.26868 0.16277 0.22601 0.0984 Uiso . . 1.000

loop_
_atom_type_symbol
_atom_type_description
_atom_type_scat_dispersion_real
_atom_type_scat_dispersion_imag
_atom_type_scat_source
C C 0.0033 0.0016 'International Tables Vol C Tables 4.2.6.8 and 6.1.1.4'
H H 0.0000 0.0000 'International Tables Vol C Tables 4.2.6.8 and 6.1.1.4'
N N 0.0061 0.0033 'International Tables Vol C Tables 4.2.6.8 and 6.1.1.4'
O O 0.0106 0.0060 'International Tables Vol C Tables 4.2.6.8 and 6.1.1.4'
S S 0.1246 0.1234 'International Tables Vol C Tables 4.2.6.8 and 6.1.1.4'

loop_
_geom_angle_atom_site_label_1
_geom_angle_atom_site_label_2
_geom_angle_atom_site_label_3
_geom_angle_site_symmetry_1
_geom_angle_site_symmetry_2
_geom_angle_site_symmetry_3
_geom_angle
_geom_angle_publ_flag
O1 S1 O2 . . . 119.56(12) no
O1 S1 N1 . . . 103.74(11) no
O1 S1 C1 . . . 109.21(12) no
O2 S1 N1 . . . 109.70(11) no
O2 S1 C1 . . . 108.39(13) no
N1 S1 C1 . . . 105.31(12) no
O3 S2 O4 . . . 119.85(12) no
O3 S2 N2 . . . 103.58(11) no
O3 S2 C10 . . . 109.54(13) no
O4 S2 N2 . . . 108.64(11) no
O4 S2 C10 . . . 108.16(13) no
N2 S2 C10 . . . 106.25(12) no
S1 N1 C7 . . . 125.64(18) no
S2 N2 C13 . . . 123.70(18) no
C7 N1 H1N . . . 117.00 no
S1 N1 H1N . . . 117.00 no
S2 N2 H2N . . . 118.00 no
C13 N2 H2N . . . 118.00 no
S1 C1 C2 . . . 118.7(2) no
S1 C1 C6 . . . 120.0(2) no
C2 C1 C6 . . . 121.3(3) no
C1 C2 C3 . . . 119.0(3) no
C2 C3 C4 . . . 120.1(3) no
C3 C4 C5 . . . 119.9(3) no
C4 C5 C6 . . . 120.8(3) no
C1 C6 C5 . . . 118.9(3) no
C8 C7 C12 . . . 119.2(2) no
N1 C7 C8 . . . 123.4(2) no
N1 C7 C12 . . . 117.4(2) no
C7 C8 C9 . . . 119.5(3) no
C8 C9 C10 . . . 120.8(2) no
S2 C10 C9 . . . 119.9(2) no
S2 C10 C11 . . . 120.2(2) no
C9 C10 C11 . . . 119.9(3) no
C10 C11 C12 . . . 119.5(3) no
C7 C12 C11 . . . 121.0(3) no
O5 C13 C14 . . . 123.8(3) no
N2 C13 C14 . . . 116.0(2) no
O5 C13 N2 . . . 120.2(3) no
C1 C2 H2 . . . 121.00 no
C3 C2 H2 . . . 120.00 no
C2 C3 H3 . . . 120.00 no
C4 C3 H3 . . . 120.00 no
C3 C4 H4 . . . 120.00 no
C5 C4 H4 . . . 120.00 no
C4 C5 H5 . . . 120.00 no
C6 C5 H5 . . . 120.00 no
C1 C6 H6 . . . 121.00 no
C5 C6 H6 . . . 121.00 no
C7 C8 H8 . . . 120.00 no
C9 C8 H8 . . . 120.00 no
C8 C9 H9 . . . 120.00 no
C10 C9 H9 . . . 120.00 no
C10 C11 H11 . . . 120.00 no
C12 C11 H11 . . . 120.00 no
C7 C12 H12 . . . 119.00 no
C11 C12 H12 . . . 120.00 no
C13 C14 H14A . . . 109.00 no
C13 C14 H14B . . . 109.00 no
C13 C14 H14C . . . 109.00 no
H14A C14 H14B . . . 109.00 no
H14A C14 H14C . . . 110.00 no
H14B C14 H14C . . . 109.00 no

loop_
_geom_bond_atom_site_label_1
_geom_bond_atom_site_label_2
_geom_bond_site_symmetry_1
_geom_bond_site_symmetry_2
_geom_bond_distance
_geom_bond_publ_flag
S1 O1 . . 1.434(2) no
S1 O2 . . 1.420(2) no
S1 N1 . . 1.621(2) no
S1 C1 . . 1.759(3) no
S2 O3 . . 1.4235(19) no
S2 O4 . . 1.424(2) no
S2 N2 . . 1.652(2) no
S2 C10 . . 1.745(3) no
O5 C13 . . 1.208(3) no
N1 C7 . . 1.408(3) no
N2 C13 . . 1.372(3) no
N1 H1N . . 0.8600 no
N2 H2N . . 0.8600 no
C1 C6 . . 1.375(4) no
C1 C2 . . 1.385(4) no
C2 C3 . . 1.367(5) no
C3 C4 . . 1.388(6) no
C4 C5 . . 1.368(6) no
C5 C6 . . 1.370(5) no
C7 C12 . . 1.381(4) no
C7 C8 . . 1.387(4) no
C8 C9 . . 1.381(4) no
C9 C10 . . 1.374(4) no
C10 C11 . . 1.380(4) no
C11 C12 . . 1.377(4) no
C13 C14 . . 1.494(5) no
C2 H2 . . 0.9300 no
C3 H3 . . 0.9300 no
C4 H4 . . 0.9300 no
C5 H5 . . 0.9300 no
C6 H6 . . 0.9300 no
C8 H8 . . 0.9300 no
C9 H9 . . 0.9300 no
C11 H11 . . 0.9300 no
C12 H12 . . 0.9300 no
C14 H14A . . 0.9600 no
C14 H14B . . 0.9600 no
C14 H14C . . 0.9600 no

loop_
_geom_contact_atom_site_label_1
_geom_contact_atom_site_label_2
_geom_contact_distance
_geom_contact_site_symmetry_1
_geom_contact_site_symmetry_2
_geom_contact_publ_flag
S1 H8 2.8600 . . no
O1 N2 2.922(3) . 4_554 no
O2 C6 3.242(4) . 3_755 no
O2 C5 3.407(4) . 3_755 no
O2 C8 3.116(3) . . no
O2 C14 3.401(4) . 1_655 no
O4 O5 2.992(3) . . no
O4 C8 3.300(3) . 2_655 no
O4 C9 3.237(3) . 2_655 no
O4 C14 3.193(4) . 2_555 no
O5 C11 3.142(4) . . no
O5 N1 2.839(3) . 3_665 no
O5 O4 2.992(3) . . no
O5 C12 3.402(3) . 3_665 no
O5 C10 3.111(4) . . no
O1 H14C 2.8100 . 4_554 no
O1 H2 2.7900 . . no
O1 H2N 2.1400 . 4_554 no
O2 H8 2.4900 . . no
O2 H6 2.8500 . 3_755 no
O2 H6 2.5300 . . no
O2 H1N 2.9200 . 3_765 no
O2 H14A 2.5600 . 1_655 no
O3 H3 2.8400 . 4_555 no
O3 H9 2.6900 . . no
O4 H11 2.5400 . . no
O4 H14B 2.7500 . 2_555 no
O4 H2 2.6900 . 3_665 no
O4 H8 2.7300 . 2_655 no
O4 H9 2.6000 . 2_655 no
O5 H1N 2.2500 . 3_665 no
O5 H12 2.7200 . 3_665 no
N1 O5 2.839(3) . 3_665 no
N2 O1 2.922(3) . 4_455 no
C1 C8 3.416(4) . . no
C4 C5 3.534(6) . 3_655 no
C4 C4 3.515(7) . 3_655 no
C5 O2 3.407(4) . 3_755 no
C5 C4 3.534(6) . 3_655 no
C6 C8 3.517(4) . . no
C6 O2 3.242(4) . 3_755 no
C8 O2 3.116(3) . . no
C8 C1 3.416(4) . . no
C8 O4 3.300(3) . 2_645 no
C8 C6 3.517(4) . . no
C9 O4 3.237(3) . 2_645 no
C10 O5 3.111(4) . . no
C11 O5 3.142(4) . . no
C12 O5 3.402(3) . 3_665 no
C14 O4 3.193(4) . 2_545 no
C14 O2 3.401(4) . 1_455 no
C2 H14B 3.0500 . 4_554 no
C2 H11 2.9100 . 3_665 no
C5 H14A 2.9400 . 3_655 no
C6 H8 3.0200 . . no
H1N H12 2.3400 . . no
H1N O2 2.9200 . 3_765 no
H1N O5 2.2500 . 3_665 no
H2 O1 2.7900 . . no
H2 O4 2.6900 . 3_665 no
H2 H11 2.5200 . 3_665 no
H2 H14B 2.5600 . 4_554 no
H2N H14C 2.2100 . . no
H2N O1 2.1400 . 4_455 no
H3 O3 2.8400 . 4_454 no
H5 H12 2.5400 . 1_545 no
H6 O2 2.5300 . . no
H6 O2 2.8500 . 3_755 no
H8 S1 2.8600 . . no
H8 O2 2.4900 . . no
H8 C6 3.0200 . . no
H8 O4 2.7300 . 2_645 no
H9 O3 2.6900 . . no
H9 O4 2.6000 . 2_645 no
H11 O4 2.5400 . . no
H11 C2 2.9100 . 3_665 no
H11 H2 2.5200 . 3_665 no
H12 H1N 2.3400 . . no
H12 H5 2.5400 . 1_565 no
H12 O5 2.7200 . 3_665 no
H14A O2 2.5600 . 1_455 no
H14A C5 2.9400 . 3_655 no
H14B O4 2.7500 . 2_545 no
H14B C2 3.0500 . 4_455 no
H14B H2 2.5600 . 4_455 no
H14C H2N 2.2100 . . no
H14C O1 2.8100 . 4_455 no

loop_
_geom_hbond_atom_site_label_D
_geom_hbond_atom_site_label_H
_geom_hbond_atom_site_label_A
_geom_hbond_site_symmetry_A
_geom_hbond_distance_DH
_geom_hbond_distance_HA
_geom_hbond_distance_DA
_geom_hbond_angle_DHA
_geom_hbond_publ_flag
N1 H1N O5 3_665 0.86 2.25 2.839(3) 126 yes
N2 H2N O1 4_455 0.86 2.14 2.922(3) 151 yes
C8 H8 O2 . 0.93 2.49 3.116(3) 125 yes
C9 H9 O4 2_645 0.93 2.60 3.237(3) 126 yes
C14 H14A O2 1_455 0.96 2.56 3.401(4) 147 yes

loop_
_geom_torsion_atom_site_label_1
_geom_torsion_atom_site_label_2
_geom_torsion_atom_site_label_3
_geom_torsion_atom_site_label_4
_geom_torsion_site_symmetry_1
_geom_torsion_site_symmetry_2
_geom_torsion_site_symmetry_3
_geom_torsion_site_symmetry_4
_geom_torsion
_geom_torsion_publ_flag
O1 S1 N1 C7 . . . . 171.1(2) no
O2 S1 N1 C7 . . . . -60.1(2) no
C1 S1 N1 C7 . . . . 56.4(2) no
O1 S1 C1 C2 . . . . -44.2(3) no
O1 S1 C1 C6 . . . . 137.9(2) no
O2 S1 C1 C2 . . . . -176.0(2) no
O2 S1 C1 C6 . . . . 6.1(3) no
N1 S1 C1 C2 . . . . 66.7(3) no
N1 S1 C1 C6 . . . . -111.2(2) no
O3 S2 N2 C13 . . . . -179.6(2) no
O4 S2 N2 C13 . . . . 52.0(2) no
C10 S2 N2 C13 . . . . -64.2(2) no
O3 S2 C10 C9 . . . . 32.2(3) no
O3 S2 C10 C11 . . . . -146.2(2) no
O4 S2 C10 C9 . . . . 164.5(2) no
O4 S2 C10 C11 . . . . -14.0(3) no
N2 S2 C10 C9 . . . . -79.1(3) no
N2 S2 C10 C11 . . . . 102.5(2) no
S1 N1 C7 C8 . . . . 22.2(3) no
S1 N1 C7 C12 . . . . -157.8(2) no
S2 N2 C13 O5 . . . . 9.3(4) no
S2 N2 C13 C14 . . . . -170.4(2) no
S1 C1 C2 C3 . . . . -178.6(2) no
C6 C1 C2 C3 . . . . -0.8(4) no
S1 C1 C6 C5 . . . . 178.4(2) no
C2 C1 C6 C5 . . . . 0.5(5) no
C1 C2 C3 C4 . . . . 0.4(5) no
C2 C3 C4 C5 . . . . 0.1(6) no
C3 C4 C5 C6 . . . . -0.4(6) no
C4 C5 C6 C1 . . . . 0.0(5) no
N1 C7 C8 C9 . . . . -178.4(2) no
C12 C7 C8 C9 . . . . 1.5(4) no
N1 C7 C12 C11 . . . . 179.7(3) no
C8 C7 C12 C11 . . . . -0.2(4) no
C7 C8 C9 C10 . . . . -1.7(4) no
C8 C9 C10 S2 . . . . -177.9(2) no
C8 C9 C10 C11 . . . . 0.5(4) no
S2 C10 C11 C12 . . . . 179.2(2) no
C9 C10 C11 C12 . . . . 0.8(4) no
C10 C11 C12 C7 . . . . -1.0(4) no

loop_
_cod_related_entry_id
_cod_related_entry_database
_cod_related_entry_code
1 ChemSpider 3296171
